data_4130102
loop_
_publ_author_name
'Reed, Douglas A.'
'Xiao, Dianne J.'
'Gonzalez, Miguel I.'
'Darago, Lucy E.'
'Herm, Zoey R.'
'Grandjean, Fernande'
'Long, Jeffrey R.'

_publ_section_title
;
 Reversible CO Scavenging via Adsorbate-Dependent Spin State Transitions
 in an Iron(II)-Triazolate Metal-Organic Framework.
;
_journal_issue 17
_journal_name_full 'Journal of the American Chemical Society'
_journal_page_first 5594
_journal_page_last 5602
_journal_paper_doi 10.1021/jacs.6b00248
_journal_volume 138
_journal_year 2016
_chemical_formula_moiety '(C264 H240 Cl6 Fe24 N168 O24) Fe3'
_chemical_formula_sum 'C264 H240 Cl6 Fe27 N168 O24'
_chemical_formula_weight 7870.49
_space_group_crystal_system cubic
_space_group_IT_number 226
_space_group_name_Hall '-F 4a 2 3'
_space_group_name_H-M_alt 'F m -3 c'
_atom_sites_solution_hydrogens geom
_atom_sites_solution_primary direct
_atom_sites_solution_secondary difmap
_audit_creation_date 2015-10-21
_audit_creation_method
;
Olex2 1.2
(compiled 2015.09.30 svn.r3233 for OlexSys, GUI svn.r5103)
;
_cell_angle_alpha 90
_cell_angle_beta 90
_cell_angle_gamma 90
_cell_formula_units_Z 4
_cell_length_a 38.0680(11)
_cell_length_b 38.0680(11)
_cell_length_c 38.0680(11)
_cell_measurement_reflns_used 9591
_cell_measurement_temperature 100
_cell_measurement_theta_max 35.252
_cell_measurement_theta_min 2.609
_cell_volume 55167(3)
_computing_cell_refinement 'SAINT v8.34A (Bruker, 2013)'
_computing_data_collection 'Bruker APEX 2'
_computing_data_reduction 'SAINT v8.34A (Bruker, 2013)'
_computing_molecular_graphics 'Olex2 (Dolomanov et al., 2009)'
_computing_publication_material 'Olex2 (Dolomanov et al., 2009)'
_computing_structure_refinement 'ShelXL (Sheldrick, 2015)'
_computing_structure_solution 'ShelXT (Sheldrick, 2015)'
_diffrn_ambient_temperature 100
_diffrn_detector_area_resol_mean 10.42
_diffrn_measured_fraction_theta_full 0.998
_diffrn_measured_fraction_theta_max 0.999
_diffrn_measurement_device_type 'Bruker PHOTON100 CMOS diffractometer'
_diffrn_measurement_method '\w/\q scans'
_diffrn_radiation_type synchrotron
_diffrn_radiation_wavelength 0.7749
_diffrn_reflns_av_R_equivalents 0.0715
_diffrn_reflns_av_unetI/netI 0.0146
_diffrn_reflns_Laue_measured_fraction_full 0.998
_diffrn_reflns_Laue_measured_fraction_max 0.999
_diffrn_reflns_limit_h_max 56
_diffrn_reflns_limit_h_min -56
_diffrn_reflns_limit_k_max 56
_diffrn_reflns_limit_k_min -56
_diffrn_reflns_limit_l_max 56
_diffrn_reflns_limit_l_min -56
_diffrn_reflns_number 264419
_diffrn_reflns_point_group_measured_fraction_full 0.998
_diffrn_reflns_point_group_measured_fraction_max 0.999
_diffrn_reflns_theta_full 27.706
_diffrn_reflns_theta_max 35.322
_diffrn_reflns_theta_min 2.021
_diffrn_source 'Advanced Light Source station 11.3.1'
_diffrn_standards_number 0
_exptl_absorpt_coefficient_mu 0.868
_exptl_absorpt_correction_T_max 0.9582
_exptl_absorpt_correction_T_min 0.8856
_exptl_absorpt_correction_type multi-scan
_exptl_absorpt_process_details
;
SADABS-2014/5 (Bruker,2014) was used for absorption correction.
wR2(int) was 0.1064 before and 0.0648 after correction.
The Ratio of minimum to maximum transmission is 0.9242.
The \l/2 correction factor is Not present.
;
_exptl_crystal_colour yellow
_exptl_crystal_density_diffrn 0.948
_exptl_crystal_density_method 'not measured'
_exptl_crystal_description cube
_exptl_crystal_F_000 14040
_exptl_crystal_size_max 0.06
_exptl_crystal_size_mid 0.06
_exptl_crystal_size_min 0.06
_refine_diff_density_max 1.465
_refine_diff_density_min -0.479
_refine_diff_density_rms 0.106
_refine_ls_extinction_method none
_refine_ls_goodness_of_fit_ref 1.120
_refine_ls_hydrogen_treatment constr
_refine_ls_matrix_type full
_refine_ls_number_parameters 108
_refine_ls_number_reflns 4188
_refine_ls_number_restraints 56
_refine_ls_restrained_S_all 1.139
_refine_ls_R_factor_all 0.0556
_refine_ls_R_factor_gt 0.0505
_refine_ls_shift/su_max 0.001
_refine_ls_shift/su_mean 0.000
_refine_ls_structure_factor_coef Fsqd
_refine_ls_weighting_details 'w=1/[\s^2^(Fo^2^)+(0.0983P)^2^+182.7640P] where P=(Fo^2^+2Fc^2^)/3'
_refine_ls_weighting_scheme calc
_refine_ls_wR_factor_gt 0.1595
_refine_ls_wR_factor_ref 0.1651
_reflns_Friedel_coverage 0.000
_reflns_number_gt 3583
_reflns_number_total 4188
_reflns_threshold_expression 'I > 2\s(I)'
_cod_data_source_file ja6b00248_si_002.cif
_cod_data_source_block djx014s
_cod_original_cell_volume 55167(5)
_cod_original_sg_symbol_Hall '-F 4c 2 3'
_cod_database_code 4130102
_shelx_space_group_comment
;
The symmetry employed for this shelxl refinement is uniquely defined
by the following loop, which should always be used as a source of
symmetry information in preference to the above space-group names.
They are only intended as comments.
;
_shelx_estimated_absorpt_t_max 0.950
_shelx_estimated_absorpt_t_min 0.950
_olex2_refinement_description
;
1. Fixed Uiso
 At 1.2 times of:
  All C(H) groups
2. Restrained distances
 O003-C6 \\sim O003-C11
 with sigma of 0.02
 N14-C6 \\sim N4-C11
 with sigma of 0.02
3. Rigid bond restraints
 O003, C6, N4, C11, N14
 with sigma for 1-2 distances of 0.01 and sigma for 1-3 distances of 0.01
4. Uiso/Uaniso restraints and constraints
O003 \\sim C6 \\sim N4 \\sim C11 \\sim N14: within 2A with sigma of 0.02 and
sigma for terminal atoms of 0.04
5. Others
 Fixed Sof: C6(0.4) H6(0.4) N4(0.1) C11(0.1) H11(0.1) N14(0.4)
6.a Aromatic/amide H refined with riding coordinates:
 C0AA(H0AA), C4(H4), C6(H6), C11(H11)
;
_shelx_shelxl_version_number 2014/7
_olex2_submission_special_instructions 'No special instructions were received'

loop_
_space_group_symop_operation_xyz
'x, y, z'
'-x, -y, z'
'-x, y, -z'
'x, -y, -z'
'z, x, y'
'z, -x, -y'
'-z, -x, y'
'-z, x, -y'
'y, z, x'
'-y, z, -x'
'y, -z, -x'
'-y, -z, x'
'y+1/2, x+1/2, -z+1/2'
'-y+1/2, -x+1/2, -z+1/2'
'y+1/2, -x+1/2, z+1/2'
'-y+1/2, x+1/2, z+1/2'
'x+1/2, z+1/2, -y+1/2'
'-x+1/2, z+1/2, y+1/2'
'-x+1/2, -z+1/2, -y+1/2'
'x+1/2, -z+1/2, y+1/2'
'z+1/2, y+1/2, -x+1/2'
'z+1/2, -y+1/2, x+1/2'
'-z+1/2, y+1/2, x+1/2'
'-z+1/2, -y+1/2, -x+1/2'
'x, y+1/2, z+1/2'
'-x, -y+1/2, z+1/2'
'-x, y+1/2, -z+1/2'
'x, -y+1/2, -z+1/2'
'z, x+1/2, y+1/2'
'z, -x+1/2, -y+1/2'
'-z, -x+1/2, y+1/2'
'-z, x+1/2, -y+1/2'
'y, z+1/2, x+1/2'
'-y, z+1/2, -x+1/2'
'y, -z+1/2, -x+1/2'
'-y, -z+1/2, x+1/2'
'y+1/2, x+1, -z+1'
'-y+1/2, -x+1, -z+1'
'y+1/2, -x+1, z+1'
'-y+1/2, x+1, z+1'
'x+1/2, z+1, -y+1'
'-x+1/2, z+1, y+1'
'-x+1/2, -z+1, -y+1'
'x+1/2, -z+1, y+1'
'z+1/2, y+1, -x+1'
'z+1/2, -y+1, x+1'
'-z+1/2, y+1, x+1'
'-z+1/2, -y+1, -x+1'
'x+1/2, y, z+1/2'
'-x+1/2, -y, z+1/2'
'-x+1/2, y, -z+1/2'
'x+1/2, -y, -z+1/2'
'z+1/2, x, y+1/2'
'z+1/2, -x, -y+1/2'
'-z+1/2, -x, y+1/2'
'-z+1/2, x, -y+1/2'
'y+1/2, z, x+1/2'
'-y+1/2, z, -x+1/2'
'y+1/2, -z, -x+1/2'
'-y+1/2, -z, x+1/2'
'y+1, x+1/2, -z+1'
'-y+1, -x+1/2, -z+1'
'y+1, -x+1/2, z+1'
'-y+1, x+1/2, z+1'
'x+1, z+1/2, -y+1'
'-x+1, z+1/2, y+1'
'-x+1, -z+1/2, -y+1'
'x+1, -z+1/2, y+1'
'z+1, y+1/2, -x+1'
'z+1, -y+1/2, x+1'
'-z+1, y+1/2, x+1'
'-z+1, -y+1/2, -x+1'
'x+1/2, y+1/2, z'
'-x+1/2, -y+1/2, z'
'-x+1/2, y+1/2, -z'
'x+1/2, -y+1/2, -z'
'z+1/2, x+1/2, y'
'z+1/2, -x+1/2, -y'
'-z+1/2, -x+1/2, y'
'-z+1/2, x+1/2, -y'
'y+1/2, z+1/2, x'
'-y+1/2, z+1/2, -x'
'y+1/2, -z+1/2, -x'
'-y+1/2, -z+1/2, x'
'y+1, x+1, -z+1/2'
'-y+1, -x+1, -z+1/2'
'y+1, -x+1, z+1/2'
'-y+1, x+1, z+1/2'
'x+1, z+1, -y+1/2'
'-x+1, z+1, y+1/2'
'-x+1, -z+1, -y+1/2'
'x+1, -z+1, y+1/2'
'z+1, y+1, -x+1/2'
'z+1, -y+1, x+1/2'
'-z+1, y+1, x+1/2'
'-z+1, -y+1, -x+1/2'
'-x, -y, -z'
'x, y, -z'
'x, -y, z'
'-x, y, z'
'-z, -x, -y'
'-z, x, y'
'z, x, -y'
'z, -x, y'
'-y, -z, -x'
'y, -z, x'
'-y, z, x'
'y, z, -x'
'-y-1/2, -x-1/2, z-1/2'
'y-1/2, x-1/2, z-1/2'
'-y-1/2, x-1/2, -z-1/2'
'y-1/2, -x-1/2, -z-1/2'
'-x-1/2, -z-1/2, y-1/2'
'x-1/2, -z-1/2, -y-1/2'
'x-1/2, z-1/2, y-1/2'
'-x-1/2, z-1/2, -y-1/2'
'-z-1/2, -y-1/2, x-1/2'
'-z-1/2, y-1/2, -x-1/2'
'z-1/2, -y-1/2, -x-1/2'
'z-1/2, y-1/2, x-1/2'
'-x, -y+1/2, -z+1/2'
'x, y+1/2, -z+1/2'
'x, -y+1/2, z+1/2'
'-x, y+1/2, z+1/2'
'-z, -x+1/2, -y+1/2'
'-z, x+1/2, y+1/2'
'z, x+1/2, -y+1/2'
'z, -x+1/2, y+1/2'
'-y, -z+1/2, -x+1/2'
'y, -z+1/2, x+1/2'
'-y, z+1/2, x+1/2'
'y, z+1/2, -x+1/2'
'-y-1/2, -x, z'
'y-1/2, x, z'
'-y-1/2, x, -z'
'y-1/2, -x, -z'
'-x-1/2, -z, y'
'x-1/2, -z, -y'
'x-1/2, z, y'
'-x-1/2, z, -y'
'-z-1/2, -y, x'
'-z-1/2, y, -x'
'z-1/2, -y, -x'
'z-1/2, y, x'
'-x+1/2, -y, -z+1/2'
'x+1/2, y, -z+1/2'
'x+1/2, -y, z+1/2'
'-x+1/2, y, z+1/2'
'-z+1/2, -x, -y+1/2'
'-z+1/2, x, y+1/2'
'z+1/2, x, -y+1/2'
'z+1/2, -x, y+1/2'
'-y+1/2, -z, -x+1/2'
'y+1/2, -z, x+1/2'
'-y+1/2, z, x+1/2'
'y+1/2, z, -x+1/2'
'-y, -x-1/2, z'
'y, x-1/2, z'
'-y, x-1/2, -z'
'y, -x-1/2, -z'
'-x, -z-1/2, y'
'x, -z-1/2, -y'
'x, z-1/2, y'
'-x, z-1/2, -y'
'-z, -y-1/2, x'
'-z, y-1/2, -x'
'z, -y-1/2, -x'
'z, y-1/2, x'
'-x+1/2, -y+1/2, -z'
'x+1/2, y+1/2, -z'
'x+1/2, -y+1/2, z'
'-x+1/2, y+1/2, z'
'-z+1/2, -x+1/2, -y'
'-z+1/2, x+1/2, y'
'z+1/2, x+1/2, -y'
'z+1/2, -x+1/2, y'
'-y+1/2, -z+1/2, -x'
'y+1/2, -z+1/2, x'
'-y+1/2, z+1/2, x'
'y+1/2, z+1/2, -x'
'-y, -x, z-1/2'
'y, x, z-1/2'
'-y, x, -z-1/2'
'y, -x, -z-1/2'
'-x, -z, y-1/2'
'x, -z, -y-1/2'
'x, z, y-1/2'
'-x, z, -y-1/2'
'-z, -y, x-1/2'
'-z, y, -x-1/2'
'z, -y, -x-1/2'
'z, y, x-1/2'

loop_
_atom_site_label
_atom_site_type_symbol
_atom_site_fract_x
_atom_site_fract_y
_atom_site_fract_z
_atom_site_U_iso_or_equiv
_atom_site_adp_type
_atom_site_occupancy
_atom_site_site_symmetry_order
_atom_site_calc_flag
_atom_site_refinement_flags_posn
_atom_site_refinement_flags_adp
_atom_site_refinement_flags_occupancy
_atom_site_disorder_assembly
_atom_site_disorder_group
Fe1 Fe 0.68180(2) 0.5000 0.25406(2) 0.01225(12) Uani 1 2 d S T P . .
Cl02 Cl 0.7500 0.5000 0.2500 0.0136(2) Uani 1 8 d S T P . .
O003 O 0.62622(6) 0.5000 0.25523(6) 0.0320(5) Uani 1 2 d DS TU P . .
N2 N 0.68749(4) 0.53921(3) 0.29407(4) 0.0151(3) Uani 1 1 d . . . . .
N1 N 0.71409(4) 0.53955(4) 0.31716(4) 0.0150(3) Uani 1 1 d . . . . .
N3 N 0.66644(4) 0.56652(4) 0.29908(4) 0.0176(3) Uani 1 1 d . . . . .
C1AA C 0.67982(4) 0.58513(5) 0.32625(4) 0.0173(3) Uani 1 1 d . . . . .
C0AA C 0.70990(4) 0.56781(4) 0.33752(5) 0.0189(3) Uani 1 1 d . . . . .
H0AA H 0.7248 0.5748 0.3563 0.023 Uiso 1 1 calc R . . . .
C4 C 0.67670(5) 0.63350(5) 0.36940(5) 0.0186(3) Uani 1 1 d . . . . .
H4 H 0.6972 0.6245 0.3804 0.022 Uiso 1 1 calc R . . . .
C3 C 0.66322(4) 0.61688(5) 0.33974(4) 0.0174(3) Uani 1 1 d . . . . .
C6 C 0.6041(3) 0.5179(3) 0.2682(4) 0.089(3) Uani 0.4 1 d D U . A -1
H6 H 0.6139 0.5364 0.2818 0.107 Uiso 0.4 1 calc R . . A -1
N4 N 0.5754(7) 0.5000 0.2827(11) 0.093(8) Uani 0.2 2 d DS TU P A 2
C11 C 0.6092(7) 0.5000 0.2822(7) 0.074(6) Uani 0.2 2 d DS TU P A 2
H11 H 0.6214 0.5000 0.3039 0.089 Uiso 0.2 2 calc RS T P A 2
N14 N 0.5702(4) 0.5188(6) 0.2684(7) 0.195(8) Uani 0.4 1 d D U . A -1

loop_
_atom_site_aniso_label
_atom_site_aniso_U_11
_atom_site_aniso_U_22
_atom_site_aniso_U_33
_atom_site_aniso_U_23
_atom_site_aniso_U_13
_atom_site_aniso_U_12
Fe1 0.01812(18) 0.00719(15) 0.01143(16) 0.000 -0.00006(10) 0.000
Cl02 0.0148(3) 0.0113(4) 0.0148(3) 0.000 0.000 0.000
O003 0.0224(10) 0.0421(12) 0.0316(11) 0.000 0.0017(8) 0.000
N2 0.0197(6) 0.0102(5) 0.0153(6) -0.0020(4) -0.0019(5) 0.0034(5)
N1 0.0163(6) 0.0106(5) 0.0182(6) -0.0036(4) -0.0010(5) 0.0028(4)
N3 0.0217(6) 0.0148(6) 0.0164(6) -0.0061(5) -0.0051(5) 0.0069(5)
C1AA 0.0179(7) 0.0168(7) 0.0172(7) -0.0069(5) -0.0055(5) 0.0069(5)
C0AA 0.0182(7) 0.0159(7) 0.0225(7) -0.0076(6) -0.0066(6) 0.0073(5)
C4 0.0187(7) 0.0186(7) 0.0185(7) -0.0077(6) -0.0091(6) 0.0091(6)
C3 0.0185(7) 0.0163(7) 0.0173(7) -0.0074(5) -0.0063(5) 0.0079(5)
C6 0.060(5) 0.088(7) 0.120(8) -0.036(6) 0.001(6) -0.004(5)
N4 0.051(10) 0.098(18) 0.129(18) 0.000 0.059(11) 0.000
C11 0.052(9) 0.089(13) 0.081(11) 0.000 0.024(9) 0.000
N14 0.073(6) 0.24(2) 0.275(18) -0.056(15) 0.056(11) 0.001(9)

loop_
_atom_type_symbol
_atom_type_description
_atom_type_scat_dispersion_real
_atom_type_scat_dispersion_imag
_atom_type_scat_source
C C 0.0040 0.0020 'International Tables Vol C Tables 4.2.6.8 and 6.1.1.4'
H H 0.0000 0.0000 'International Tables Vol C Tables 4.2.6.8 and 6.1.1.4'
Cl Cl 0.1690 0.1900 'International Tables Vol C Tables 4.2.6.8 and 6.1.1.4'
Fe Fe 0.3680 0.9950 'International Tables Vol C Tables 4.2.6.8 and 6.1.1.4'
N N 0.0080 0.0040 'International Tables Vol C Tables 4.2.6.8 and 6.1.1.4'
O O 0.0140 0.0070 'International Tables Vol C Tables 4.2.6.8 and 6.1.1.4'

loop_
_geom_angle_atom_site_label_1
_geom_angle_atom_site_label_2
_geom_angle_atom_site_label_3
_geom_angle
_geom_angle_site_symmetry_1
_geom_angle_site_symmetry_3
O003 Fe1 Cl02 177.81(6) . .
O003 Fe1 N2 94.94(6) . 99_565
O003 Fe1 N2 94.94(6) . .
O003 Fe1 N1 91.92(6) . 95_544
O003 Fe1 N1 91.92(6) . 189_665
N2 Fe1 Cl02 86.63(4) 99_565 .
N2 Fe1 Cl02 86.64(4) . .
N2 Fe1 N2 88.27(7) 99_565 .
N1 Fe1 Cl02 86.52(4) 189_665 .
N1 Fe1 Cl02 86.52(4) 95_544 .
N1 Fe1 N2 173.13(6) 95_544 99_565
N1 Fe1 N2 90.77(5) 189_665 99_565
N1 Fe1 N2 173.13(6) 189_665 .
N1 Fe1 N2 90.77(5) 95_544 .
N1 Fe1 N1 89.38(7) 189_665 95_544
Fe1 Cl02 Fe1 180.0 189_665 45_545
Fe1 Cl02 Fe1 90.0 189_665 145_665
Fe1 Cl02 Fe1 180.0 145_665 .
Fe1 Cl02 Fe1 90.0 45_545 145_665
Fe1 Cl02 Fe1 90.001(1) 189_665 .
Fe1 Cl02 Fe1 89.999(1) 45_545 .
C6 O003 Fe1 135.8(6) . .
C11 O003 Fe1 123.5(16) . .
N1 N2 Fe1 123.28(10) . .
N3 N2 Fe1 125.92(11) . .
N3 N2 N1 110.78(13) . .
N2 N1 Fe1 122.83(10) . 45_545
C0AA N1 Fe1 129.85(11) . 45_545
C0AA N1 N2 107.32(13) . .
N2 N3 C1AA 107.00(13) . .
N3 C1AA C0AA 107.35(14) . .
N3 C1AA C3 122.69(14) . .
C0AA C1AA C3 129.95(15) . .
N1 C0AA C1AA 107.55(14) . .
N1 C0AA H0AA 126.2 . .
C1AA C0AA H0AA 126.2 . .
C3 C4 H4 119.8 8_656 .
C3 C4 H4 119.8 . .
C3 C4 C3 120.45(16) . 8_656
C4 C3 C1AA 120.27(14) 11_566 .
C4 C3 C1AA 120.18(14) . .
C4 C3 C4 119.54(16) . 11_566
O003 C6 H6 111.7 . .
O003 C6 N14 136.6(15) . .
N14 C6 H6 111.7 . .
O003 C11 N4 123(3) . .
O003 C11 H11 118.4 . .
N4 C11 H11 118.4 . .

loop_
_geom_bond_atom_site_label_1
_geom_bond_atom_site_label_2
_geom_bond_distance
_geom_bond_site_symmetry_2
Fe1 Cl02 2.6008(3) .
Fe1 O003 2.116(2) .
Fe1 N2 2.1438(14) .
Fe1 N2 2.1436(14) 99_565
Fe1 N1 2.1410(14) 189_665
Fe1 N1 2.1410(14) 95_544
Cl02 Fe1 2.6008(3) 145_665
Cl02 Fe1 2.6008(3) 189_665
Cl02 Fe1 2.6008(3) 45_545
O003 C6 1.191(10) .
O003 C11 1.212(18) .
N2 N1 1.341(2) .
N2 N3 1.3263(18) .
N1 Fe1 2.1409(14) 45_545
N1 C0AA 1.336(2) .
N3 C1AA 1.353(2) .
C1AA C0AA 1.389(2) .
C1AA C3 1.458(2) .
C0AA H0AA 0.9500 .
C4 H4 0.9500 .
C4 C3 1.395(2) 8_656
C4 C3 1.392(2) .
C3 C4 1.395(2) 11_566
C6 H6 0.9500 .
C6 N14 1.291(14) .
N4 C11 1.29(2) .
C11 H11 0.9500 .

loop_
_geom_torsion_atom_site_label_1
_geom_torsion_atom_site_label_2
_geom_torsion_atom_site_label_3
_geom_torsion_atom_site_label_4
_geom_torsion
_geom_torsion_site_symmetry_1
_geom_torsion_site_symmetry_4
Fe1 O003 C6 N14 177.9(19) . .
Fe1 O003 C11 N4 180.000(3) . .
Fe1 N2 N1 Fe1 -1.72(18) . 45_545
Fe1 N2 N1 C0AA 178.53(12) . .
Fe1 N2 N3 C1AA -178.36(12) . .
Fe1 N1 C0AA C1AA -179.91(12) 45_545 .
N2 N1 C0AA C1AA -0.2(2) . .
N2 N3 C1AA C0AA -0.1(2) . .
N2 N3 C1AA C3 -178.96(17) . .
N1 N2 N3 C1AA 0.0(2) . .
N3 N2 N1 Fe1 179.86(11) . 45_545
N3 N2 N1 C0AA 0.10(19) . .
N3 C1AA C0AA N1 0.2(2) . .
N3 C1AA C3 C4 175.21(19) . .
N3 C1AA C3 C4 -4.0(3) . 11_566
C0AA C1AA C3 C4 177.4(2) . 11_566
C0AA C1AA C3 C4 -3.4(3) . .
C3 C1AA C0AA N1 178.91(19) . .
C3 C4 C3 C1AA -177.89(13) 8_656 .
C3 C4 C3 C4 1.4(4) 8_656 11_566

loop_
_smtbx_masks_void_nr
_smtbx_masks_void_average_x
_smtbx_masks_void_average_y
_smtbx_masks_void_average_z
_smtbx_masks_void_volume
_smtbx_masks_void_count_electrons
1 0.000 0.000 0.000 2849.3 305.4
2 0.000 0.000 0.500 2849.3 305.4
3 0.000 0.500 0.000 2849.3 305.4
4 0.000 0.500 0.500 2849.3 305.4
5 0.250 0.250 0.250 1049.6 194.6
6 0.250 0.250 0.750 1049.6 190.2
7 0.250 0.750 0.250 1049.6 190.2
8 0.250 0.750 0.750 1049.6 194.6
9 0.500 0.000 0.000 2849.3 305.4
10 0.500 0.000 0.500 2849.3 305.4
11 0.500 0.500 0.000 2849.3 305.4
12 0.500 0.500 0.500 2849.3 305.4
13 0.750 0.250 0.250 1049.6 190.2
14 0.750 0.250 0.750 1049.6 194.6
15 0.750 0.750 0.250 1049.6 194.6
16 0.750 0.750 0.750 1049.6 190.2
